data_7223194
loop_
_publ_author_name
'Zhang, Wei'
'Kang, Maoping'
'Yang, Meng'
'Luo, Daibing'
'Lin, Zhien'

_publ_section_title
;
 Solvent-free synthesis of new magnesium phosphate--oxalates displaying
 diverse framework topologies
;
_journal_issue 48
_journal_name_full CrystEngComm
_journal_page_first 9296
_journal_paper_doi 10.1039/C5CE02001H
_journal_volume 17
_journal_year 2015
_chemical_formula_moiety 'C2 H2 Mg O8 P, C4 H10 N O'
_chemical_formula_sum 'C6 H12 Mg N O9 P'
_chemical_formula_weight 297.45
_space_group_crystal_system monoclinic
_space_group_IT_number 14
_space_group_name_Hall '-P 2yn'
_space_group_name_H-M_alt 'P 1 21/n 1'
_symmetry_space_group_name_Hall '-P 2yn'
_symmetry_space_group_name_H-M 'P 1 21/n 1'
_atom_sites_solution_hydrogens geom
_atom_sites_solution_primary direct
_audit_creation_date 2015-08-18
_audit_creation_method
;
Olex2 1.2
(compiled 2015.01.26 svn.r3150 for OlexSys, GUI svn.r4998)
;
_audit_update_record
;
2015-10-13 deposited with the CCDC.
2015-11-10 downloaded from the CCDC.
;
_cell_angle_alpha 90
_cell_angle_beta 100.119(2)
_cell_angle_gamma 90
_cell_formula_units_Z 4
_cell_length_a 9.3755(2)
_cell_length_b 7.47460(10)
_cell_length_c 15.4310(2)
_cell_measurement_reflns_used 5268
_cell_measurement_temperature 292.1(3)
_cell_measurement_theta_max 72.3960
_cell_measurement_theta_min 5.1470
_cell_volume 1064.55(3)
_computing_cell_refinement
;
CrysAlisPro, Agilent Technologies,
Version 1.171.37.33 (release 27-03-2014 CrysAlis171 .NET)
(compiled Mar 27 2014,17:12:48)
;
_computing_data_collection
;
CrysAlisPro, Agilent Technologies,
Version 1.171.37.33 (release 27-03-2014 CrysAlis171 .NET)
(compiled Mar 27 2014,17:12:48)
;
_computing_data_reduction
;
CrysAlisPro, Agilent Technologies,
Version 1.171.37.33 (release 27-03-2014 CrysAlis171 .NET)
(compiled Mar 27 2014,17:12:48)
;
_computing_molecular_graphics 'Olex2 (Dolomanov et al., 2009)'
_computing_publication_material 'Olex2 (Dolomanov et al., 2009)'
_computing_structure_refinement 'ShelXL (Sheldrick, 2008)'
_computing_structure_solution 'ShelXT (Sheldrick, 2015)'
_diffrn_ambient_environment air
_diffrn_ambient_temperature 292.1(3)
_diffrn_detector 'CCD plate'
_diffrn_detector_area_resol_mean 15.9595
_diffrn_detector_type EosS2
_diffrn_measured_fraction_theta_full 1.000
_diffrn_measured_fraction_theta_max 1.000
_diffrn_measurement_details
;
  1 omega  -31.00   53.00   1.0000    1.0000
omega____ theta____ kappa____ phi______ frames
    -       36.5421  -57.0000   90.0000 84

  2 omega  -31.00   53.00   1.0000    1.0000
omega____ theta____ kappa____ phi______ frames
    -       36.5421  -57.0000 -120.0000 84

  3 omega   10.00  104.00   1.0000    1.0000
omega____ theta____ kappa____ phi______ frames
    -       36.5421   77.0000   90.0000 94

  4 omega   30.00   96.00   1.0000    1.0000
omega____ theta____ kappa____ phi______ frames
    -       36.5421 -136.0000   29.0000 66

  5 omega  -35.00   66.00   1.0000    1.0000
omega____ theta____ kappa____ phi______ frames
    -       36.5421  -19.0000   90.0000 101

  6 omega   38.00  116.00   1.0000    1.1200
omega____ theta____ kappa____ phi______ frames
    -      108.0000 -111.0000  -60.0000 78

  7 omega   38.00   91.00   1.0000    1.1200
omega____ theta____ kappa____ phi______ frames
    -      108.0000  -30.0000 -120.0000 53

  8 omega   87.00  178.00   1.0000    1.1200
omega____ theta____ kappa____ phi______ frames
    -      108.0000   30.0000    0.0000 91

  9 omega   40.00   98.00   1.0000    1.1200
omega____ theta____ kappa____ phi______ frames
    -      108.0000  -45.0000  -30.0000 58

 10 omega   38.00   91.00   1.0000    1.1200
omega____ theta____ kappa____ phi______ frames
    -      108.0000  -30.0000   60.0000 53

 11 omega   39.00  109.00   1.0000    1.1200
omega____ theta____ kappa____ phi______ frames
    -      108.0000  -94.0000    0.0000 70

 12 omega  100.00  178.00   1.0000    1.1200
omega____ theta____ kappa____ phi______ frames
    -      108.0000  111.0000  -30.0000 78

 13 omega   81.00  176.00   1.0000    1.1200
omega____ theta____ kappa____ phi______ frames
    -      108.0000   77.0000   30.0000 95

 14 omega   40.00  135.00   1.0000    1.1200
omega____ theta____ kappa____ phi______ frames
    -      108.0000  -77.0000  -90.0000 95

 15 omega   10.00  104.00   1.0000    1.0000
omega____ theta____ kappa____ phi______ frames
    -       36.5421   77.0000  -90.0000 94

 16 omega  -35.00   66.00   1.0000    1.0000
omega____ theta____ kappa____ phi______ frames
    -       36.5421  -19.0000  -60.0000 101

 17 omega   10.00  104.00   1.0000    1.0000
omega____ theta____ kappa____ phi______ frames
    -       36.5421   77.0000 -150.0000 94

 18 omega   10.00  104.00   1.0000    1.0000
omega____ theta____ kappa____ phi______ frames
    -       36.5421   77.0000    0.0000 94

 19 omega   70.00  178.00   1.0000    1.1200
omega____ theta____ kappa____ phi______ frames
    -      108.0000   15.0000  150.0000 108

 20 omega   39.00  109.00   1.0000    1.1200
omega____ theta____ kappa____ phi______ frames
    -      108.0000  -94.0000   90.0000 70

 21 omega   70.00  178.00   1.0000    1.1200
omega____ theta____ kappa____ phi______ frames
    -      108.0000   15.0000 -120.0000 108

 22 omega   81.00  176.00   1.0000    1.1200
omega____ theta____ kappa____ phi______ frames
    -      108.0000   77.0000   60.0000 95

 23 omega   90.00  175.00   1.0000    1.1200
omega____ theta____ kappa____ phi______ frames
    -      108.0000   61.0000 -120.0000 85

 24 omega   81.00  127.00   1.0000    1.1200
omega____ theta____ kappa____ phi______ frames
    -      108.0000   77.0000  -60.0000 46

 25 omega   87.00  178.00   1.0000    1.1200
omega____ theta____ kappa____ phi______ frames
    -      108.0000   30.0000  -60.0000 91
;
_diffrn_measurement_device 'four-circle diffractometer'
_diffrn_measurement_device_type 'New Gemini, Dual, Cu at zero, EosS2'
_diffrn_measurement_method '\w scans'
_diffrn_orient_matrix_UB_11 0.0049582000
_diffrn_orient_matrix_UB_12 -0.1815954000
_diffrn_orient_matrix_UB_13 0.0477013000
_diffrn_orient_matrix_UB_21 0.0316768000
_diffrn_orient_matrix_UB_22 0.0966522000
_diffrn_orient_matrix_UB_23 0.0894745000
_diffrn_orient_matrix_UB_31 -0.1638036000
_diffrn_orient_matrix_UB_32 0.0132693000
_diffrn_orient_matrix_UB_33 0.0005884000
_diffrn_radiation_monochromator graphite
_diffrn_radiation_probe x-ray
_diffrn_radiation_type CuK\a
_diffrn_radiation_wavelength 1.54184
_diffrn_reflns_av_R_equivalents 0.0366
_diffrn_reflns_av_unetI/netI 0.0248
_diffrn_reflns_laue_measured_fraction_full 1.000
_diffrn_reflns_laue_measured_fraction_max 1.000
_diffrn_reflns_limit_h_max 8
_diffrn_reflns_limit_h_min -11
_diffrn_reflns_limit_k_max 8
_diffrn_reflns_limit_k_min -8
_diffrn_reflns_limit_l_max 18
_diffrn_reflns_limit_l_min -18
_diffrn_reflns_number 9914
_diffrn_reflns_point_group_measured_fraction_full 1.000
_diffrn_reflns_point_group_measured_fraction_max 1.000
_diffrn_reflns_theta_full 67.039
_diffrn_reflns_theta_max 67.039
_diffrn_reflns_theta_min 5.152
_diffrn_source 'Enhance (Cu) X-ray Source'
_exptl_absorpt_coefficient_mu 3.362
_exptl_absorpt_correction_T_max 1.00000
_exptl_absorpt_correction_T_min 0.67493
_exptl_absorpt_correction_type multi-scan
_exptl_absorpt_process_details
;
CrysAlisPro, Agilent Technologies,
Version 1.171.37.33 (release 27-03-2014 CrysAlis171 .NET)
(compiled Mar 27 2014,17:12:48)
Empirical absorption correction using spherical harmonics,
 implemented in SCALE3 ABSPACK scaling algorithm.
;
_exptl_crystal_colour 'clear colourless'
_exptl_crystal_colour_lustre clear
_exptl_crystal_colour_primary colourless
_exptl_crystal_density_diffrn 1.856
_exptl_crystal_F_000 616
_exptl_crystal_size_max 0.3
_exptl_crystal_size_mid 0.28
_exptl_crystal_size_min 0.22
_refine_diff_density_max 0.401
_refine_diff_density_min -0.437
_refine_diff_density_rms 0.088
_refine_ls_extinction_method none
_refine_ls_goodness_of_fit_ref 1.116
_refine_ls_hydrogen_treatment constr
_refine_ls_matrix_type full
_refine_ls_number_parameters 164
_refine_ls_number_reflns 1896
_refine_ls_number_restraints 0
_refine_ls_restrained_S_all 1.116
_refine_ls_R_factor_all 0.0452
_refine_ls_R_factor_gt 0.0420
_refine_ls_shift/su_max 0.001
_refine_ls_shift/su_mean 0.000
_refine_ls_structure_factor_coef Fsqd
_refine_ls_weighting_details 'w=1/[\s^2^(Fo^2^)+(0.0765P)^2^+0.3599P] where P=(Fo^2^+2Fc^2^)/3'
_refine_ls_weighting_scheme calc
_refine_ls_wR_factor_gt 0.1123
_refine_ls_wR_factor_ref 0.1159
_reflns_Friedel_coverage 0.000
_reflns_number_gt 1727
_reflns_number_total 1896
_reflns_threshold_expression 'I > 2\s(I)'
_cod_data_source_file c5ce02001h2.cif
_cod_data_source_block 1
_cod_depositor_comments 'Adding full bibliography for 7223190--7223197.cif.'
_cod_database_code 7223194
_shelx_space_group_comment
;
The symmetry employed for this shelxl refinement is uniquely defined
by the following loop, which should always be used as a source of
symmetry information in preference to the above space-group names.
They are only intended as comments.
;
_reflns_odcompleteness_completeness 99.95
_reflns_odcompleteness_iscentric 1
_reflns_odcompleteness_theta 66.97
_olex2_refinement_description
;
1. Fixed Uiso
 At 1.2 times of:
  All C(H,H) groups, All N(H,H) groups
 At 1.5 times of:
  All O(H) groups
2.a Secondary CH2 refined with riding coordinates:
 N1(H1A,H1B), C3(H3A,H3B), C4(H4A,H4B), C5(H5A,H5B), C6(H6A,H6B)
2.b Tetrahedral OH refined with riding coordinates:
 O2(H2)
2.c Idealised tetrahedral OH refined as rotating group:
 O4(H4)
;
_shelx_shelxl_version_number 2014/7
_olex2_submission_special_instructions 'No special instructions were received'

loop_
_space_group_symop_operation_xyz
'x, y, z'
'-x+1/2, y+1/2, -z+1/2'
'-x, -y, -z'
'x-1/2, -y-1/2, z-1/2'

loop_
_atom_site_label
_atom_site_type_symbol
_atom_site_fract_x
_atom_site_fract_y
_atom_site_fract_z
_atom_site_U_iso_or_equiv
_atom_site_adp_type
_atom_site_occupancy
_atom_site_site_symmetry_order
_atom_site_calc_flag
_atom_site_refinement_flags_posn
Mg1 Mg 0.78015(8) 0.46719(9) 0.59849(4) 0.0152(2) Uani 1 1 d .
P1 P 0.65247(6) 0.59715(7) 0.77434(4) 0.0168(2) Uani 1 1 d .
O1 O 0.74348(19) 0.6146(2) 0.70399(10) 0.0217(4) Uani 1 1 d .
O2 O 0.7154(2) 0.4526(2) 0.84425(11) 0.0300(5) Uani 1 1 d .
H2 H 0.7271 0.3583 0.8192 0.045 Uiso 1 1 calc R
O3 O 0.63442(18) 0.7639(2) 0.82407(11) 0.0214(4) Uani 1 1 d .
O4 O 0.5016(2) 0.5246(3) 0.72507(12) 0.0321(5) Uani 1 1 d .
H4 H 0.4394 0.5433 0.7553 0.048 Uiso 1 1 calc GR
O5 O 0.63731(17) 0.6579(2) 0.52095(10) 0.0212(4) Uani 1 1 d .
O6 O 0.41185(17) 0.6855(2) 0.44644(10) 0.0204(4) Uani 1 1 d .
O7 O 0.96788(17) 0.6176(2) 0.59181(10) 0.0196(4) Uani 1 1 d .
O8 O 1.14943(18) 0.6404(2) 0.51497(11) 0.0225(4) Uani 1 1 d .
O9 O 0.2609(2) 0.6194(3) 0.79495(12) 0.0347(5) Uani 1 1 d .
N1 N 0.1810(3) 0.4925(3) 0.95321(14) 0.0276(5) Uani 1 1 d .
H1A H 0.1284 0.5813 0.9696 0.033 Uiso 1 1 calc R
H1B H 0.1859 0.4058 0.9931 0.033 Uiso 1 1 calc R
C1 C 0.5143(2) 0.5995(3) 0.49047(14) 0.0165(5) Uani 1 1 d .
C2 C 1.0348(2) 0.5757(3) 0.53153(13) 0.0162(5) Uani 1 1 d .
C3 C 0.3203(3) 0.6961(4) 0.87798(18) 0.0322(6) Uani 1 1 d .
H3A H 0.2599 0.7948 0.8905 0.039 Uiso 1 1 calc R
H3B H 0.4163 0.7425 0.8761 0.039 Uiso 1 1 calc R
C4 C 0.3292(3) 0.5582(4) 0.94935(17) 0.0306(6) Uani 1 1 d .
H4A H 0.3898 0.4594 0.9372 0.037 Uiso 1 1 calc R
H4B H 0.3719 0.6104 1.0055 0.037 Uiso 1 1 calc R
C5 C 0.1154(3) 0.5631(4) 0.79584(19) 0.0357(6) Uani 1 1 d .
H5A H 0.0739 0.5150 0.7386 0.043 Uiso 1 1 calc R
H5B H 0.0578 0.6656 0.8070 0.043 Uiso 1 1 calc R
C6 C 0.1092(3) 0.4228(4) 0.86535(18) 0.0316(6) Uani 1 1 d .
H6A H 0.0091 0.3929 0.8671 0.038 Uiso 1 1 calc R
H6B H 0.1581 0.3151 0.8512 0.038 Uiso 1 1 calc R

loop_
_atom_site_aniso_label
_atom_site_aniso_U_11
_atom_site_aniso_U_22
_atom_site_aniso_U_33
_atom_site_aniso_U_23
_atom_site_aniso_U_13
_atom_site_aniso_U_12
Mg1 0.0165(4) 0.0143(4) 0.0153(4) 0.0003(3) 0.0047(3) 0.0001(3)
P1 0.0209(4) 0.0139(3) 0.0166(3) -0.00191(19) 0.0058(2) -0.0012(2)
O1 0.0292(9) 0.0175(8) 0.0203(8) -0.0015(6) 0.0096(7) 0.0002(7)
O2 0.0515(12) 0.0186(9) 0.0209(9) 0.0010(6) 0.0093(8) 0.0035(8)
O3 0.0226(9) 0.0185(8) 0.0243(8) -0.0056(6) 0.0076(7) -0.0015(6)
O4 0.0261(10) 0.0352(11) 0.0360(10) -0.0167(8) 0.0087(8) -0.0067(8)
O5 0.0186(9) 0.0196(8) 0.0245(8) 0.0026(6) 0.0012(7) -0.0029(6)
O6 0.0192(9) 0.0169(8) 0.0245(8) 0.0013(6) 0.0024(7) -0.0006(6)
O7 0.0207(8) 0.0214(8) 0.0185(8) -0.0025(6) 0.0085(7) -0.0021(6)
O8 0.0210(9) 0.0253(9) 0.0229(8) -0.0054(6) 0.0087(7) -0.0062(7)
O9 0.0362(11) 0.0436(11) 0.0272(10) -0.0044(8) 0.0141(8) -0.0080(9)
N1 0.0376(13) 0.0183(10) 0.0273(11) 0.0030(8) 0.0071(10) -0.0012(9)
C1 0.0184(12) 0.0171(12) 0.0155(10) -0.0001(8) 0.0072(9) -0.0003(8)
C2 0.0182(12) 0.0157(10) 0.0146(10) 0.0023(8) 0.0031(9) 0.0027(9)
C3 0.0293(14) 0.0322(14) 0.0390(14) -0.0125(12) 0.0169(12) -0.0107(11)
C4 0.0264(14) 0.0315(13) 0.0314(14) -0.0108(11) -0.0018(11) 0.0004(11)
C5 0.0293(15) 0.0478(16) 0.0280(14) 0.0021(12) -0.0006(11) -0.0010(13)
C6 0.0262(14) 0.0311(13) 0.0354(14) -0.0055(11) -0.0004(11) -0.0086(11)

loop_
_atom_type_symbol
_atom_type_description
_atom_type_scat_dispersion_real
_atom_type_scat_dispersion_imag
_atom_type_scat_source
C C 0.0181 0.0091 'International Tables Vol C Tables 4.2.6.8 and 6.1.1.4'
H H 0.0000 0.0000 'International Tables Vol C Tables 4.2.6.8 and 6.1.1.4'
N N 0.0311 0.0180 'International Tables Vol C Tables 4.2.6.8 and 6.1.1.4'
O O 0.0492 0.0322 'International Tables Vol C Tables 4.2.6.8 and 6.1.1.4'
Mg Mg 0.1719 0.1771 'International Tables Vol C Tables 4.2.6.8 and 6.1.1.4'
P P 0.2955 0.4335 'International Tables Vol C Tables 4.2.6.8 and 6.1.1.4'

loop_
_geom_angle_atom_site_label_1
_geom_angle_atom_site_label_2
_geom_angle_atom_site_label_3
_geom_angle
_geom_angle_site_symmetry_1
_geom_angle_site_symmetry_3
O1 Mg1 O5 84.90(7) . .
O1 Mg1 O6 107.20(7) . 3_666
O1 Mg1 O7 90.58(7) . .
O1 Mg1 O8 167.43(8) . 3_766
O3 Mg1 O1 92.25(7) 2_646 .
O3 Mg1 O5 165.59(7) 2_646 .
O3 Mg1 O6 90.81(7) 2_646 3_666
O3 Mg1 O7 100.58(7) 2_646 .
O3 Mg1 O8 93.11(7) 2_646 3_766
O6 Mg1 O5 76.64(6) 3_666 .
O7 Mg1 O5 93.58(7) . .
O7 Mg1 O6 158.57(7) . 3_666
O7 Mg1 O8 77.26(7) . 3_766
O8 Mg1 O5 92.59(7) 3_766 .
O8 Mg1 O6 84.10(7) 3_766 3_666
O1 P1 O2 111.40(10) . .
O1 P1 O4 104.88(10) . .
O2 P1 O4 106.95(11) . .
O3 P1 O1 115.53(9) . .
O3 P1 O2 106.58(9) . .
O3 P1 O4 111.24(10) . .
P1 O1 Mg1 136.57(10) . .
P1 O2 H2 109.5 . .
P1 O3 Mg1 150.41(11) . 2_656
P1 O4 H4 109.5 . .
C1 O5 Mg1 114.79(14) . .
C1 O6 Mg1 115.04(14) . 3_666
C2 O7 Mg1 115.81(14) . .
C2 O8 Mg1 115.10(14) . 3_766
C3 O9 C5 109.43(19) . .
H1A N1 H1B 108.1 . .
C4 N1 H1A 109.5 . .
C4 N1 H1B 109.5 . .
C4 N1 C6 110.7(2) . .
C6 N1 H1A 109.5 . .
C6 N1 H1B 109.5 . .
O5 C1 O6 126.6(2) . .
O5 C1 C1 116.4(2) . 3_666
O6 C1 C1 117.0(2) . 3_666
O7 C2 C2 115.9(2) . 3_766
O8 C2 O7 128.3(2) . .
O8 C2 C2 115.8(2) . 3_766
O9 C3 H3A 109.6 . .
O9 C3 H3B 109.6 . .
O9 C3 C4 110.3(2) . .
H3A C3 H3B 108.1 . .
C4 C3 H3A 109.6 . .
C4 C3 H3B 109.6 . .
N1 C4 C3 109.0(2) . .
N1 C4 H4A 109.9 . .
N1 C4 H4B 109.9 . .
C3 C4 H4A 109.9 . .
C3 C4 H4B 109.9 . .
H4A C4 H4B 108.3 . .
O9 C5 H5A 109.3 . .
O9 C5 H5B 109.3 . .
O9 C5 C6 111.5(2) . .
H5A C5 H5B 108.0 . .
C6 C5 H5A 109.3 . .
C6 C5 H5B 109.3 . .
N1 C6 C5 109.5(2) . .
N1 C6 H6A 109.8 . .
N1 C6 H6B 109.8 . .
C5 C6 H6A 109.8 . .
C5 C6 H6B 109.8 . .
H6A C6 H6B 108.2 . .

loop_
_geom_bond_atom_site_label_1
_geom_bond_atom_site_label_2
_geom_bond_distance
_geom_bond_site_symmetry_2
Mg1 O1 2.0443(17) .
Mg1 O3 2.0108(17) 2_646
Mg1 O5 2.1666(17) .
Mg1 O6 2.1412(17) 3_666
Mg1 O7 2.1064(17) .
Mg1 O8 2.1342(17) 3_766
P1 O1 1.4996(17) .
P1 O2 1.5671(18) .
P1 O3 1.4886(16) .
P1 O4 1.5797(19) .
O2 H2 0.8200 .
O3 Mg1 2.0108(17) 2_656
O4 H4 0.8200 .
O5 C1 1.245(3) .
O6 Mg1 2.1412(17) 3_666
O6 C1 1.252(3) .
O7 C2 1.250(3) .
O8 Mg1 2.1342(17) 3_766
O8 C2 1.246(3) .
O9 C3 1.424(3) .
O9 C5 1.430(4) .
N1 H1A 0.8900 .
N1 H1B 0.8900 .
N1 C4 1.485(4) .
N1 C6 1.497(3) .
C1 C1 1.549(4) 3_666
C2 C2 1.558(4) 3_766
C3 H3A 0.9700 .
C3 H3B 0.9700 .
C3 C4 1.500(4) .
C4 H4A 0.9700 .
C4 H4B 0.9700 .
C5 H5A 0.9700 .
C5 H5B 0.9700 .
C5 C6 1.509(4) .
C6 H6A 0.9700 .
C6 H6B 0.9700 .

loop_
_geom_torsion_atom_site_label_1
_geom_torsion_atom_site_label_2
_geom_torsion_atom_site_label_3
_geom_torsion_atom_site_label_4
_geom_torsion
_geom_torsion_site_symmetry_1
_geom_torsion_site_symmetry_4
Mg1 O5 C1 O6 177.39(17) . .
Mg1 O5 C1 C1 -2.3(3) . 3_666
Mg1 O6 C1 O5 177.57(18) 3_666 .
Mg1 O6 C1 C1 -2.7(3) 3_666 3_666
Mg1 O7 C2 O8 -178.14(19) . .
Mg1 O7 C2 C2 2.5(3) . 3_766
Mg1 O8 C2 O7 -177.70(18) 3_766 .
Mg1 O8 C2 C2 1.6(3) 3_766 3_766
O1 P1 O3 Mg1 -59.2(2) . 2_656
O2 P1 O1 Mg1 73.28(17) . .
O2 P1 O3 Mg1 65.2(2) . 2_656
O3 P1 O1 Mg1 -164.92(13) . .
O4 P1 O1 Mg1 -42.07(17) . .
O4 P1 O3 Mg1 -178.6(2) . 2_656
O9 C3 C4 N1 -61.0(3) . .
O9 C5 C6 N1 55.7(3) . .
C3 O9 C5 C6 -61.1(3) . .
C4 N1 C6 C5 -53.0(3) . .
C5 O9 C3 C4 63.5(3) . .
C6 N1 C4 C3 55.7(3) . .
